data_4025812
loop_
_publ_author_name
'Paul M. Alvey'
'Joseph J. Reczek'
'Vincent Lynch'
'Brent L. Iverson'

_publ_section_title
;
 A Systematic Study of Thermochromic Aromatic Donor-Acceptor Materials
;
_journal_name_full 'Journal of Organic Chemistry'
_journal_page_first 7682
_journal_page_last 7690
_journal_paper_doi 10.1021/jo101498b
_journal_volume 75
_journal_year 2010
_chemical_formula_moiety 'C38 H54 N2 O4'
_chemical_formula_sum 'C38 H54 N2 O4'
_chemical_formula_weight 602.84
_chemical_name_systematic
;
 ?
;
_space_group_IT_number 2
_symmetry_cell_setting triclinic
_symmetry_space_group_name_Hall '-P 1'
_symmetry_space_group_name_H-M 'P -1'
_atom_sites_solution_hydrogens geom
_atom_sites_solution_primary direct
_atom_sites_solution_secondary difmap
_audit_creation_method SHELXL-97
_cell_angle_alpha 93.316(9)
_cell_angle_beta 94.533(8)
_cell_angle_gamma 104.5980(14)
_cell_formula_units_Z 1
_cell_length_a 4.6101(11)
_cell_length_b 6.5900(15)
_cell_length_c 27.733(7)
_cell_measurement_reflns_used 9443
_cell_measurement_temperature 100(2)
_cell_measurement_theta_max 25.0
_cell_measurement_theta_min 3.0
_cell_volume 810.1(3)
_computing_cell_refinement 'CrystalClear (Rigaku Inc., 2008)'
_computing_data_collection 'CrystalClear (Rigaku Inc., 2008)'
_computing_data_reduction 'CrystalClear (Rigaku Inc., 2008)'
_computing_molecular_graphics 'XP SHELXTL/PC, Siemens Analytical'
_computing_structure_refinement 'XL SHELXTL/PC, Siemens Analytical'
_computing_structure_solution
;

SIR97 - Altomare A., Burla M.C., Camalli M., Cascarano G.L., Giacovazzo C., 
Guagliardi A., Moliterni A.G.G., Polidori G.,Spagna R.
;
_diffrn_ambient_temperature 100(2)
_diffrn_measured_fraction_theta_full 0.955
_diffrn_measured_fraction_theta_max 0.955
_diffrn_measurement_device_type 'Rigaku AFC-12 with Saturn 724+ CCD'
_diffrn_measurement_method \w-scans
_diffrn_radiation_monochromator graphite
_diffrn_radiation_source 'fine-focus sealed tube'
_diffrn_radiation_type MoK\a
_diffrn_radiation_wavelength 0.71069
_diffrn_reflns_av_R_equivalents 0.0396
_diffrn_reflns_av_sigmaI/netI 0.0375
_diffrn_reflns_limit_h_max 5
_diffrn_reflns_limit_h_min -5
_diffrn_reflns_limit_k_max 7
_diffrn_reflns_limit_k_min -7
_diffrn_reflns_limit_l_max 32
_diffrn_reflns_limit_l_min -32
_diffrn_reflns_number 9427
_diffrn_reflns_theta_full 25.00
_diffrn_reflns_theta_max 25.00
_diffrn_reflns_theta_min 3.20
_exptl_absorpt_coefficient_mu 0.079
_exptl_absorpt_correction_type none
_exptl_crystal_colour colorless
_exptl_crystal_density_diffrn 1.236
_exptl_crystal_density_method 'not measured'
_exptl_crystal_description laths
_exptl_crystal_F_000 328
_exptl_crystal_size_max 0.46
_exptl_crystal_size_mid 0.12
_exptl_crystal_size_min 0.04
_refine_diff_density_max 0.283
_refine_diff_density_min -0.236
_refine_diff_density_rms 0.052
_refine_ls_extinction_method none
_refine_ls_goodness_of_fit_ref 1.075
_refine_ls_hydrogen_treatment mixed
_refine_ls_matrix_type full
_refine_ls_number_parameters 208
_refine_ls_number_reflns 2743
_refine_ls_number_restraints 0
_refine_ls_restrained_S_all 1.075
_refine_ls_R_factor_all 0.0643
_refine_ls_R_factor_gt 0.0541
_refine_ls_shift/su_max 0.000
_refine_ls_shift/su_mean 0.000
_refine_ls_structure_factor_coef Fsqd
_refine_ls_weighting_details 'calc w=1/[\s^2^(Fo^2^)+(0.0744P)^2^+0.6478P] where P=(Fo^2^+2Fc^2^)/3'
_refine_ls_weighting_scheme calc
_refine_ls_wR_factor_gt 0.1534
_refine_ls_wR_factor_ref 0.1626
_reflns_number_gt 2232
_reflns_number_total 2743
_reflns_threshold_expression >2sigma(I)
_cod_data_source_file jo101498b_si_009.cif
_cod_data_source_block n3
_cod_depositor_comments
;
The following automatic conversions were performed:

'_symmetry_cell_setting' value 'Triclinic' changed to 'triclinic'
according to the built-in table from CIF Core dictionary named
'cif_core.dic' version 2.4.1 from 2010-06-29.

Automatic conversion script
Id: cif_fix_values 1646 2011-03-28 12:23:43Z adriana 
;
_cod_database_code 4025812

loop_
_symmetry_equiv_pos_as_xyz
'x, y, z'
'-x, -y, -z'

loop_
_atom_site_label
_atom_site_type_symbol
_atom_site_fract_x
_atom_site_fract_y
_atom_site_fract_z
_atom_site_U_iso_or_equiv
_atom_site_adp_type
_atom_site_occupancy
_atom_site_symmetry_multiplicity
_atom_site_calc_flag
_atom_site_refinement_flags
_atom_site_disorder_assembly
_atom_site_disorder_group
O1 O 0.5704(3) 0.6039(2) 0.65097(5) 0.0250(4) Uani 1 1 d . . .
O2 O 0.9641(3) 0.1237(2) 0.57430(5) 0.0256(4) Uani 1 1 d . . .
N1 N 0.7704(4) 0.3657(3) 0.61283(6) 0.0188(4) Uani 1 1 d . . .
C1 C 0.6112(5) 0.5207(3) 0.61298(7) 0.0194(5) Uani 1 1 d . . .
C2 C 0.5009(4) 0.5766(3) 0.56552(7) 0.0170(5) Uani 1 1 d . . .
C3 C 0.5529(4) 0.4722(3) 0.52257(7) 0.0161(4) Uani 1 1 d . . .
C4 C 0.7088(4) 0.3143(3) 0.52414(7) 0.0171(5) Uani 1 1 d . . .
C5 C 0.8246(5) 0.2575(3) 0.57134(7) 0.0188(5) Uani 1 1 d . . .
C6 C 0.3474(5) 0.7303(3) 0.56312(8) 0.0195(5) Uani 1 1 d . . .
C7 C 0.7575(5) 0.2154(3) 0.48189(8) 0.0195(5) Uani 1 1 d . . .
C8 C 0.8846(5) 0.3113(3) 0.66017(7) 0.0211(5) Uani 1 1 d . . .
H8A H 0.9652 0.4420 0.6817 0.025 Uiso 1 1 calc R . .
H8B H 1.0529 0.2463 0.6555 0.025 Uiso 1 1 calc R . .
C9 C 0.6457(5) 0.1609(3) 0.68500(7) 0.0219(5) Uani 1 1 d . . .
H9A H 0.5219 0.2412 0.7015 0.026 Uiso 1 1 calc R . .
H9B H 0.5114 0.0582 0.6602 0.026 Uiso 1 1 calc R . .
C10 C 0.7869(5) 0.0437(3) 0.72193(7) 0.0210(5) Uani 1 1 d . . .
H10A H 0.9223 0.1471 0.7464 0.025 Uiso 1 1 calc R . .
H10B H 0.9109 -0.0358 0.7052 0.025 Uiso 1 1 calc R . .
C11 C 0.5559(5) -0.1080(3) 0.74769(7) 0.0210(5) Uani 1 1 d . . .
H11A H 0.4588 -0.0264 0.7694 0.025 Uiso 1 1 calc R . .
H11B H 0.3977 -0.1938 0.7233 0.025 Uiso 1 1 calc R . .
C12 C 0.6924(5) -0.2535(3) 0.77729(7) 0.0213(5) Uani 1 1 d . . .
H12A H 0.8475 -0.1673 0.8021 0.026 Uiso 1 1 calc R . .
H12B H 0.7943 -0.3319 0.7556 0.026 Uiso 1 1 calc R . .
C13 C 0.4649(5) -0.4104(3) 0.80249(7) 0.0221(5) Uani 1 1 d . . .
H13A H 0.3075 -0.4952 0.7778 0.026 Uiso 1 1 calc R . .
H13B H 0.3662 -0.3324 0.8248 0.026 Uiso 1 1 calc R . .
C14 C 0.6053(5) -0.5578(3) 0.83112(8) 0.0222(5) Uani 1 1 d . . .
H14A H 0.6977 -0.6392 0.8085 0.027 Uiso 1 1 calc R . .
H14B H 0.7682 -0.4725 0.8549 0.027 Uiso 1 1 calc R . .
C15 C 0.3825(5) -0.7105(3) 0.85804(7) 0.0227(5) Uani 1 1 d . . .
H15A H 0.2185 -0.7951 0.8344 0.027 Uiso 1 1 calc R . .
H15B H 0.2917 -0.6293 0.8809 0.027 Uiso 1 1 calc R . .
C16 C 0.5249(5) -0.8583(3) 0.88611(7) 0.0223(5) Uani 1 1 d . . .
H16A H 0.6137 -0.9407 0.8632 0.027 Uiso 1 1 calc R . .
H16B H 0.6904 -0.7737 0.9095 0.027 Uiso 1 1 calc R . .
C17 C 0.3029(5) -1.0095(3) 0.91348(8) 0.0238(5) Uani 1 1 d . . .
H17A H 0.2227 -0.9273 0.9377 0.029 Uiso 1 1 calc R . .
H17B H 0.1317 -1.0884 0.8903 0.029 Uiso 1 1 calc R . .
C18 C 0.4409(5) -1.1651(3) 0.93925(8) 0.0257(5) Uani 1 1 d . . .
H18A H 0.6086 -1.0865 0.9631 0.031 Uiso 1 1 calc R . .
H18B H 0.5258 -1.2449 0.9152 0.031 Uiso 1 1 calc R . .
C19 C 0.2148(6) -1.3190(4) 0.96540(8) 0.0311(6) Uani 1 1 d . . .
H19A H 0.1351 -1.2412 0.9901 0.047 Uiso 1 1 calc R . .
H19B H 0.3145 -1.4165 0.9810 0.047 Uiso 1 1 calc R . .
H19C H 0.0492 -1.3984 0.9420 0.047 Uiso 1 1 calc R . .
H6 H 0.315(5) 0.801(3) 0.5935(8) 0.017(5) Uiso 1 1 d . . .
H7 H 0.872(5) 0.111(4) 0.4824(7) 0.020(6) Uiso 1 1 d . . .

loop_
_atom_site_aniso_label
_atom_site_aniso_U_11
_atom_site_aniso_U_22
_atom_site_aniso_U_33
_atom_site_aniso_U_23
_atom_site_aniso_U_13
_atom_site_aniso_U_12
O1 0.0334(9) 0.0213(8) 0.0217(8) 0.0018(6) 0.0040(6) 0.0094(7)
O2 0.0308(9) 0.0221(8) 0.0290(8) 0.0065(6) 0.0030(7) 0.0155(7)
N1 0.0201(10) 0.0162(9) 0.0208(9) 0.0046(7) 0.0019(7) 0.0049(8)
C1 0.0193(11) 0.0148(10) 0.0236(11) 0.0032(8) 0.0049(8) 0.0024(9)
C2 0.0125(10) 0.0113(10) 0.0254(11) 0.0031(8) 0.0032(8) -0.0008(8)
C3 0.0117(10) 0.0099(9) 0.0254(11) 0.0041(8) 0.0038(8) -0.0009(8)
C4 0.0131(10) 0.0124(10) 0.0254(11) 0.0050(8) 0.0041(8) 0.0009(8)
C5 0.0156(11) 0.0132(10) 0.0277(11) 0.0045(8) 0.0036(8) 0.0028(9)
C6 0.0195(11) 0.0144(10) 0.0243(11) 0.0011(8) 0.0051(9) 0.0030(9)
C7 0.0187(11) 0.0121(10) 0.0282(11) 0.0034(8) 0.0049(9) 0.0038(9)
C8 0.0221(11) 0.0208(11) 0.0215(10) 0.0053(8) 0.0005(8) 0.0072(9)
C9 0.0241(12) 0.0207(11) 0.0221(11) 0.0060(8) 0.0018(9) 0.0072(10)
C10 0.0226(11) 0.0198(11) 0.0221(10) 0.0045(8) 0.0019(8) 0.0081(9)
C11 0.0237(12) 0.0191(11) 0.0215(10) 0.0031(8) 0.0026(8) 0.0074(9)
C12 0.0219(12) 0.0180(11) 0.0248(11) 0.0053(8) 0.0030(9) 0.0054(9)
C13 0.0225(12) 0.0183(11) 0.0260(11) 0.0049(9) 0.0026(9) 0.0057(9)
C14 0.0231(12) 0.0179(11) 0.0262(11) 0.0051(9) 0.0048(9) 0.0046(9)
C15 0.0239(12) 0.0187(11) 0.0262(11) 0.0060(9) 0.0047(9) 0.0054(10)
C16 0.0233(12) 0.0172(11) 0.0257(11) 0.0043(9) 0.0036(9) 0.0031(9)
C17 0.0252(12) 0.0197(11) 0.0275(11) 0.0063(9) 0.0043(9) 0.0060(10)
C18 0.0287(13) 0.0190(11) 0.0288(11) 0.0067(9) 0.0038(9) 0.0037(10)
C19 0.0362(14) 0.0234(12) 0.0332(12) 0.0123(10) 0.0029(10) 0.0050(11)

loop_
_atom_type_symbol
_atom_type_description
_atom_type_scat_dispersion_real
_atom_type_scat_dispersion_imag
_atom_type_scat_source
C C 0.0033 0.0016 'International Tables Vol C Tables 4.2.6.8 and 6.1.1.4'
H H 0.0000 0.0000 'International Tables Vol C Tables 4.2.6.8 and 6.1.1.4'
O O 0.0106 0.0060 'International Tables Vol C Tables 4.2.6.8 and 6.1.1.4'
N N 0.0061 0.0033 'International Tables Vol C Tables 4.2.6.8 and 6.1.1.4'

loop_
_geom_angle_atom_site_label_1
_geom_angle_atom_site_label_2
_geom_angle_atom_site_label_3
_geom_angle
_geom_angle_site_symmetry_1
_geom_angle_site_symmetry_3
_geom_angle_publ_flag
C5 N1 C1 124.81(17) . . ?
C5 N1 C8 117.73(17) . . ?
C1 N1 C8 117.45(16) . . ?
O1 C1 N1 120.17(18) . . ?
O1 C1 C2 122.58(19) . . ?
N1 C1 C2 117.25(17) . . ?
C6 C2 C3 120.01(19) . . ?
C6 C2 C1 120.15(18) . . ?
C3 C2 C1 119.84(18) . . ?
C4 C3 C2 121.00(19) . . ?
C4 C3 C3 119.8(2) . 2_666 ?
C2 C3 C3 119.2(2) . 2_666 ?
C7 C4 C3 119.99(19) . . ?
C7 C4 C5 119.95(18) . . ?
C3 C4 C5 120.06(18) . . ?
O2 C5 N1 120.80(19) . . ?
O2 C5 C4 122.17(19) . . ?
N1 C5 C4 117.02(17) . . ?
C2 C6 C7 120.47(19) . 2_666 ?
C2 C6 H6 118.5(13) . . ?
C7 C6 H6 121.0(13) 2_666 . ?
C4 C7 C6 120.5(2) . 2_666 ?
C4 C7 H7 120.8(13) . . ?
C6 C7 H7 118.6(12) 2_666 . ?
N1 C8 C9 113.28(17) . . ?
N1 C8 H8A 108.9 . . ?
C9 C8 H8A 108.9 . . ?
N1 C8 H8B 108.9 . . ?
C9 C8 H8B 108.9 . . ?
H8A C8 H8B 107.7 . . ?
C10 C9 C8 111.44(17) . . ?
C10 C9 H9A 109.3 . . ?
C8 C9 H9A 109.3 . . ?
C10 C9 H9B 109.3 . . ?
C8 C9 H9B 109.3 . . ?
H9A C9 H9B 108.0 . . ?
C9 C10 C11 113.16(17) . . ?
C9 C10 H10A 108.9 . . ?
C11 C10 H10A 108.9 . . ?
C9 C10 H10B 108.9 . . ?
C11 C10 H10B 108.9 . . ?
H10A C10 H10B 107.8 . . ?
C12 C11 C10 112.88(17) . . ?
C12 C11 H11A 109.0 . . ?
C10 C11 H11A 109.0 . . ?
C12 C11 H11B 109.0 . . ?
C10 C11 H11B 109.0 . . ?
H11A C11 H11B 107.8 . . ?
C11 C12 C13 113.96(17) . . ?
C11 C12 H12A 108.8 . . ?
C13 C12 H12A 108.8 . . ?
C11 C12 H12B 108.8 . . ?
C13 C12 H12B 108.8 . . ?
H12A C12 H12B 107.7 . . ?
C12 C13 C14 113.14(17) . . ?
C12 C13 H13A 109.0 . . ?
C14 C13 H13A 109.0 . . ?
C12 C13 H13B 109.0 . . ?
C14 C13 H13B 109.0 . . ?
H13A C13 H13B 107.8 . . ?
C15 C14 C13 113.75(18) . . ?
C15 C14 H14A 108.8 . . ?
C13 C14 H14A 108.8 . . ?
C15 C14 H14B 108.8 . . ?
C13 C14 H14B 108.8 . . ?
H14A C14 H14B 107.7 . . ?
C14 C15 C16 113.25(18) . . ?
C14 C15 H15A 108.9 . . ?
C16 C15 H15A 108.9 . . ?
C14 C15 H15B 108.9 . . ?
C16 C15 H15B 108.9 . . ?
H15A C15 H15B 107.7 . . ?
C17 C16 C15 113.27(18) . . ?
C17 C16 H16A 108.9 . . ?
C15 C16 H16A 108.9 . . ?
C17 C16 H16B 108.9 . . ?
C15 C16 H16B 108.9 . . ?
H16A C16 H16B 107.7 . . ?
C18 C17 C16 113.30(18) . . ?
C18 C17 H17A 108.9 . . ?
C16 C17 H17A 108.9 . . ?
C18 C17 H17B 108.9 . . ?
C16 C17 H17B 108.9 . . ?
H17A C17 H17B 107.7 . . ?
C17 C18 C19 112.81(19) . . ?
C17 C18 H18A 109.0 . . ?
C19 C18 H18A 109.0 . . ?
C17 C18 H18B 109.0 . . ?
C19 C18 H18B 109.0 . . ?
H18A C18 H18B 107.8 . . ?
C18 C19 H19A 109.5 . . ?
C18 C19 H19B 109.5 . . ?
H19A C19 H19B 109.5 . . ?
C18 C19 H19C 109.5 . . ?
H19A C19 H19C 109.5 . . ?
H19B C19 H19C 109.5 . . ?

loop_
_geom_bond_atom_site_label_1
_geom_bond_atom_site_label_2
_geom_bond_distance
_geom_bond_site_symmetry_2
_geom_bond_publ_flag
O1 C1 1.209(2) . ?
O2 C5 1.218(2) . ?
N1 C5 1.391(3) . ?
N1 C1 1.399(3) . ?
N1 C8 1.473(2) . ?
C1 C2 1.474(3) . ?
C2 C6 1.376(3) . ?
C2 C3 1.408(3) . ?
C3 C4 1.407(3) . ?
C3 C3 1.409(4) 2_666 ?
C4 C7 1.370(3) . ?
C4 C5 1.478(3) . ?
C6 C7 1.402(3) 2_666 ?
C6 H6 0.98(2) . ?
C7 C6 1.402(3) 2_666 ?
C7 H7 0.97(2) . ?
C8 C9 1.523(3) . ?
C8 H8A 0.9900 . ?
C8 H8B 0.9900 . ?
C9 C10 1.520(3) . ?
C9 H9A 0.9900 . ?
C9 H9B 0.9900 . ?
C10 C11 1.520(3) . ?
C10 H10A 0.9900 . ?
C10 H10B 0.9900 . ?
C11 C12 1.517(3) . ?
C11 H11A 0.9900 . ?
C11 H11B 0.9900 . ?
C12 C13 1.520(3) . ?
C12 H12A 0.9900 . ?
C12 H12B 0.9900 . ?
C13 C14 1.522(3) . ?
C13 H13A 0.9900 . ?
C13 H13B 0.9900 . ?
C14 C15 1.520(3) . ?
C14 H14A 0.9900 . ?
C14 H14B 0.9900 . ?
C15 C16 1.522(3) . ?
C15 H15A 0.9900 . ?
C15 H15B 0.9900 . ?
C16 C17 1.520(3) . ?
C16 H16A 0.9900 . ?
C16 H16B 0.9900 . ?
C17 C18 1.520(3) . ?
C17 H17A 0.9900 . ?
C17 H17B 0.9900 . ?
C18 C19 1.521(3) . ?
C18 H18A 0.9900 . ?
C18 H18B 0.9900 . ?
C19 H19A 0.9800 . ?
C19 H19B 0.9800 . ?
C19 H19C 0.9800 . ?

loop_
_geom_torsion_atom_site_label_1
_geom_torsion_atom_site_label_2
_geom_torsion_atom_site_label_3
_geom_torsion_atom_site_label_4
_geom_torsion
_geom_torsion_site_symmetry_1
_geom_torsion_site_symmetry_2
_geom_torsion_site_symmetry_3
_geom_torsion_site_symmetry_4
_geom_torsion_publ_flag
C5 N1 C1 O1 178.66(18) . . . . ?
C8 N1 C1 O1 -0.4(3) . . . . ?
C5 N1 C1 C2 -1.8(3) . . . . ?
C8 N1 C1 C2 179.19(17) . . . . ?
O1 C1 C2 C6 0.7(3) . . . . ?
N1 C1 C2 C6 -178.87(18) . . . . ?
O1 C1 C2 C3 -179.30(19) . . . . ?
N1 C1 C2 C3 1.2(3) . . . . ?
C6 C2 C3 C4 -179.89(18) . . . . ?
C1 C2 C3 C4 0.1(3) . . . . ?
C6 C2 C3 C3 0.3(3) . . . 2_666 ?
C1 C2 C3 C3 -179.8(2) . . . 2_666 ?
C2 C3 C4 C7 -179.80(18) . . . . ?
C3 C3 C4 C7 0.1(3) 2_666 . . . ?
C2 C3 C4 C5 -0.8(3) . . . . ?
C3 C3 C4 C5 179.1(2) 2_666 . . . ?
C1 N1 C5 O2 -179.62(19) . . . . ?
C8 N1 C5 O2 -0.6(3) . . . . ?
C1 N1 C5 C4 1.1(3) . . . . ?
C8 N1 C5 C4 -179.90(17) . . . . ?
C7 C4 C5 O2 0.0(3) . . . . ?
C3 C4 C5 O2 -179.02(19) . . . . ?
C7 C4 C5 N1 179.26(18) . . . . ?
C3 C4 C5 N1 0.3(3) . . . . ?
C3 C2 C6 C7 -0.2(3) . . . 2_666 ?
C1 C2 C6 C7 179.86(18) . . . 2_666 ?
C3 C4 C7 C6 -0.1(3) . . . 2_666 ?
C5 C4 C7 C6 -179.14(18) . . . 2_666 ?
C5 N1 C8 C9 -98.6(2) . . . . ?
C1 N1 C8 C9 80.5(2) . . . . ?
N1 C8 C9 C10 157.81(17) . . . . ?
C8 C9 C10 C11 179.84(17) . . . . ?
C9 C10 C11 C12 169.18(17) . . . . ?
C10 C11 C12 C13 -178.63(17) . . . . ?
C11 C12 C13 C14 178.82(17) . . . . ?
C12 C13 C14 C15 177.91(17) . . . . ?
C13 C14 C15 C16 179.43(18) . . . . ?
C14 C15 C16 C17 179.37(17) . . . . ?
C15 C16 C17 C18 176.83(18) . . . . ?
C16 C17 C18 C19 -178.50(18) . . . . ?
